data_7205643
loop_
_publ_author_name
'Wahl, Helene'
'Haynes, Delia A.'
'le Roex, Tanya'

_publ_section_title
;
 Solvate formation in lutidinium pamoate salts: a systematic study
;
_journal_issue 7
_journal_name_full CrystEngComm
_journal_page_first 2227
_journal_paper_doi 10.1039/c0ce00528b
_journal_volume 13
_journal_year 2011
_chemical_formula_moiety ' C23 H15 O6 1- , C7 H10 N 1+ , C5 H9 N O'
_chemical_formula_sum 'C35 H34 N2 O7'
_chemical_formula_weight 594.64
_chemical_name_common '2,4 lutidinium pamoate NMP solvate'
_chemical_name_systematic
;
?
;
_space_group_IT_number 2
_symmetry_cell_setting triclinic
_symmetry_space_group_name_Hall '-P 1'
_symmetry_space_group_name_H-M 'P -1'
_atom_sites_solution_hydrogens geom
_atom_sites_solution_primary direct
_atom_sites_solution_secondary difmap
_audit_creation_method SHELXL-97
_cell_angle_alpha 82.0410(10)
_cell_angle_beta 86.5460(10)
_cell_angle_gamma 79.8830(10)
_cell_formula_units_Z 2
_cell_length_a 7.6968(8)
_cell_length_b 9.0998(9)
_cell_length_c 21.112(2)
_cell_measurement_reflns_used 7785
_cell_measurement_temperature 100(2)
_cell_measurement_theta_max 27.743
_cell_measurement_theta_min 2.372
_cell_volume 1440.7(2)
_computing_cell_refinement 'SAINT (Bruker, 2009)'
_computing_data_collection 'APEX2 (Bruker, 2009)'
_computing_data_reduction SAINT
_computing_structure_refinement 'SHELXL (Sheldrick, 2008)'
_computing_structure_solution 'SHELXS (Sheldrick, 2008)'
_diffrn_ambient_temperature 100(2)
_diffrn_measured_fraction_theta_full 0.995
_diffrn_measured_fraction_theta_max 0.908
_diffrn_measurement_device_type 'Bruker APEX CCD area-detector'
_diffrn_measurement_method \w
_diffrn_radiation_monochromator graphite
_diffrn_radiation_source 'fine-focus sealed tube'
_diffrn_radiation_type MoK\a
_diffrn_radiation_wavelength 0.71073
_diffrn_reflns_av_R_equivalents 0.0171
_diffrn_reflns_av_sigmaI/netI 0.0200
_diffrn_reflns_limit_h_max 10
_diffrn_reflns_limit_h_min -10
_diffrn_reflns_limit_k_max 11
_diffrn_reflns_limit_k_min -11
_diffrn_reflns_limit_l_max 27
_diffrn_reflns_limit_l_min -27
_diffrn_reflns_number 16345
_diffrn_reflns_theta_full 26.00
_diffrn_reflns_theta_max 27.95
_diffrn_reflns_theta_min 0.97
_diffrn_standards_number 0
_exptl_absorpt_coefficient_mu 0.096
_exptl_absorpt_correction_T_max 0.9848
_exptl_absorpt_correction_T_min 0.9746
_exptl_absorpt_correction_type multi-scan
_exptl_absorpt_process_details '(SADABS; Bruker, 2002)'
_exptl_crystal_colour colourless
_exptl_crystal_density_diffrn 1.371
_exptl_crystal_density_method 'not measured'
_exptl_crystal_description shard
_exptl_crystal_F_000 628
_exptl_crystal_size_max 0.27
_exptl_crystal_size_mid 0.18
_exptl_crystal_size_min 0.16
_refine_diff_density_max 0.626
_refine_diff_density_min -0.309
_refine_diff_density_rms 0.050
_refine_ls_extinction_method none
_refine_ls_goodness_of_fit_ref 1.039
_refine_ls_hydrogen_treatment mixed
_refine_ls_matrix_type full
_refine_ls_number_parameters 416
_refine_ls_number_reflns 6274
_refine_ls_number_restraints 0
_refine_ls_restrained_S_all 1.039
_refine_ls_R_factor_all 0.0536
_refine_ls_R_factor_gt 0.0471
_refine_ls_shift/su_max 0.002
_refine_ls_shift/su_mean 0.000
_refine_ls_structure_factor_coef Fsqd
_refine_ls_weighting_details 'calc w=1/[\s^2^(Fo^2^)+(0.0583P)^2^+1.0138P] where P=(Fo^2^+2Fc^2^)/3'
_refine_ls_weighting_scheme calc
_refine_ls_wR_factor_gt 0.1216
_refine_ls_wR_factor_ref 0.1285
_reflns_number_gt 5491
_reflns_number_total 6274
_reflns_threshold_expression >2sigma(I)
_cod_data_source_file c0ce00528b.txt
_cod_data_source_block 7
_cod_original_cell_volume 1440.7(3)
_cod_original_sg_symbol_H-M P-1
_cod_database_code 7205643

loop_
_symmetry_equiv_pos_as_xyz
'x, y, z'
'-x, -y, -z'

loop_
_atom_site_label
_atom_site_type_symbol
_atom_site_fract_x
_atom_site_fract_y
_atom_site_fract_z
_atom_site_U_iso_or_equiv
_atom_site_adp_type
_atom_site_occupancy
_atom_site_symmetry_multiplicity
_atom_site_calc_flag
_atom_site_refinement_flags
_atom_site_disorder_assembly
_atom_site_disorder_group
N1 N 0.83452(17) 1.14659(14) -0.13140(6) 0.0206(3) Uani 1 1 d . . .
O2 O 1.00573(14) 0.94381(12) -0.07751(5) 0.0231(2) Uani 1 1 d . . .
C2 C 0.8621(2) 1.03009(17) -0.08489(7) 0.0194(3) Uani 1 1 d . . .
C3 C 0.6947(2) 1.02176(17) -0.04489(7) 0.0214(3) Uani 1 1 d . . .
H3A H 0.7159 1.0209 0.0010 0.026 Uiso 1 1 calc R . .
H3B H 0.6471 0.9300 -0.0501 0.026 Uiso 1 1 calc R . .
C4 C 0.5670(2) 1.16406(19) -0.07034(8) 0.0268(3) Uani 1 1 d . . .
H4A H 0.5539 1.2400 -0.0403 0.032 Uiso 1 1 calc R . .
H4B H 0.4492 1.1398 -0.0765 0.032 Uiso 1 1 calc R . .
C5 C 0.6515(2) 1.22253(17) -0.13458(8) 0.0233(3) Uani 1 1 d . . .
H5B H 0.5933 1.1959 -0.1709 0.028 Uiso 1 1 calc R . .
H5A H 0.6441 1.3332 -0.1392 0.028 Uiso 1 1 calc R . .
C6 C 0.9642(2) 1.18046(18) -0.18144(7) 0.0251(3) Uani 1 1 d . . .
H6A H 1.0825 1.1336 -0.1674 0.038 Uiso 1 1 calc R . .
H6C H 0.9583 1.2898 -0.1906 0.038 Uiso 1 1 calc R . .
H6B H 0.9397 1.1410 -0.2203 0.038 Uiso 1 1 calc R . .
N11 N 1.36918(19) -0.22435(16) 0.57077(7) 0.0277(3) Uani 1 1 d . . .
H11 H 1.295(4) -0.113(4) 0.5341(16) 0.096(11) Uiso 1 1 d . . .
C12 C 1.4337(2) -0.2029(2) 0.62653(8) 0.0277(4) Uani 1 1 d . . .
C13 C 1.5135(2) -0.3246(2) 0.66627(9) 0.0302(4) Uani 1 1 d . . .
H13 H 1.5581 -0.3094 0.7054 0.036 Uiso 1 1 calc R . .
C14 C 1.5305(2) -0.4703(2) 0.65058(9) 0.0311(4) Uani 1 1 d . . .
C15 C 1.4635(3) -0.4880(2) 0.59341(9) 0.0338(4) Uani 1 1 d . . .
H15 H 1.4728 -0.5854 0.5808 0.041 Uiso 1 1 calc R . .
C16 C 1.3817(2) -0.3608(2) 0.55428(8) 0.0326(4) Uani 1 1 d . . .
H16 H 1.3343 -0.3728 0.5152 0.039 Uiso 1 1 calc R . .
C17 C 1.4099(3) -0.0450(2) 0.64074(9) 0.0340(4) Uani 1 1 d . . .
H17B H 1.2977 -0.0212 0.6647 0.051 Uiso 1 1 calc R . .
H17A H 1.4089 0.0234 0.6005 0.051 Uiso 1 1 calc R . .
H17C H 1.5073 -0.0331 0.6664 0.051 Uiso 1 1 calc R . .
C18 C 1.6161(3) -0.6022(2) 0.69467(10) 0.0400(5) Uani 1 1 d . . .
H18A H 1.6298 -0.6932 0.6736 0.060 Uiso 1 1 calc R . .
H18C H 1.5422 -0.6147 0.7339 0.060 Uiso 1 1 calc R . .
H18B H 1.7324 -0.5853 0.7055 0.060 Uiso 1 1 calc R . .
O211 O 1.07436(15) -0.00648(12) 0.31877(5) 0.0235(2) Uani 1 1 d . . .
H211 H 1.119(3) -0.072(3) 0.3545(12) 0.054(7) Uiso 1 1 d . . .
C211 C 1.06000(19) 0.13025(17) 0.33992(7) 0.0186(3) Uani 1 1 d . . .
C212 C 1.1145(2) 0.13647(17) 0.40303(7) 0.0207(3) Uani 1 1 d . . .
C213 C 1.1010(2) 0.27293(18) 0.42493(7) 0.0216(3) Uani 1 1 d . . .
H213 H 1.1424 0.2771 0.4660 0.026 Uiso 1 1 calc R . .
C214 C 1.0265(2) 0.40785(17) 0.38745(7) 0.0205(3) Uani 1 1 d . . .
C215 C 1.0042(2) 0.54853(18) 0.41138(8) 0.0249(3) Uani 1 1 d . . .
H215 H 1.0501 0.5536 0.4516 0.030 Uiso 1 1 calc R . .
C216 C 0.9176(2) 0.67693(18) 0.37750(8) 0.0263(3) Uani 1 1 d . . .
H216 H 0.9008 0.7699 0.3945 0.032 Uiso 1 1 calc R . .
C217 C 0.8538(2) 0.66955(18) 0.31711(8) 0.0245(3) Uani 1 1 d . . .
H217 H 0.7912 0.7580 0.2940 0.029 Uiso 1 1 calc R . .
C218 C 0.8803(2) 0.53673(17) 0.29097(7) 0.0209(3) Uani 1 1 d . . .
H218 H 0.8393 0.5358 0.2495 0.025 Uiso 1 1 calc R . .
C219 C 0.96845(19) 0.40047(17) 0.32512(7) 0.0182(3) Uani 1 1 d . . .
C220 C 0.99395(19) 0.25968(17) 0.29997(7) 0.0179(3) Uani 1 1 d . . .
C221 C 1.1899(2) -0.00515(18) 0.44485(8) 0.0243(3) Uani 1 1 d . . .
O222 O 1.21051(16) -0.12887(13) 0.42319(6) 0.0285(3) Uani 1 1 d . . .
O221 O 1.23024(17) 0.01078(14) 0.50093(6) 0.0317(3) Uani 1 1 d . . .
C222 C 0.94247(19) 0.25089(16) 0.23190(7) 0.0180(3) Uani 1 1 d . . .
H22A H 0.9501 0.1435 0.2266 0.022 Uiso 1 1 calc R . .
H22B H 0.8176 0.2994 0.2270 0.022 Uiso 1 1 calc R . .
C223 C 1.05382(19) 0.32383(16) 0.17810(7) 0.0175(3) Uani 1 1 d . . .
O224 O 0.80248(14) 0.50251(13) 0.14419(5) 0.0221(2) Uani 1 1 d . . .
H224 H 0.781(3) 0.581(3) 0.1104(12) 0.051(7) Uiso 1 1 d . . .
C224 C 0.97736(19) 0.44677(17) 0.13648(7) 0.0182(3) Uani 1 1 d . . .
C225 C 1.07952(19) 0.51660(16) 0.08544(7) 0.0182(3) Uani 1 1 d . . .
C226 C 1.2548(2) 0.46009(17) 0.07677(7) 0.0194(3) Uani 1 1 d . . .
H226 H 1.3217 0.5072 0.0431 0.023 Uiso 1 1 calc R . .
C227 C 1.33804(19) 0.33393(17) 0.11656(7) 0.0186(3) Uani 1 1 d . . .
C228 C 1.5200(2) 0.27485(18) 0.10665(7) 0.0216(3) Uani 1 1 d . . .
H228 H 1.5875 0.3243 0.0739 0.026 Uiso 1 1 calc R . .
C229 C 1.5990(2) 0.14838(18) 0.14343(8) 0.0230(3) Uani 1 1 d . . .
H229 H 1.7206 0.1101 0.1365 0.028 Uiso 1 1 calc R . .
C230 C 1.4979(2) 0.07509(18) 0.19184(7) 0.0225(3) Uani 1 1 d . . .
H230 H 1.5523 -0.0142 0.2168 0.027 Uiso 1 1 calc R . .
C231 C 1.3224(2) 0.12984(17) 0.20374(7) 0.0209(3) Uani 1 1 d . . .
H231 H 1.2582 0.0782 0.2368 0.025 Uiso 1 1 calc R . .
C232 C 1.23584(19) 0.26311(16) 0.16707(7) 0.0178(3) Uani 1 1 d . . .
C233 C 0.9949(2) 0.65118(17) 0.04269(7) 0.0194(3) Uani 1 1 d . . .
O233 O 0.83902(15) 0.70670(13) 0.04912(5) 0.0263(3) Uani 1 1 d . . .
O234 O 1.10259(14) 0.70545(13) -0.00181(5) 0.0232(2) Uani 1 1 d . . .
H234 H 1.037(4) 0.798(4) -0.0303(16) 0.098(11) Uiso 1 1 d . . .

loop_
_atom_site_aniso_label
_atom_site_aniso_U_11
_atom_site_aniso_U_22
_atom_site_aniso_U_33
_atom_site_aniso_U_23
_atom_site_aniso_U_13
_atom_site_aniso_U_12
N1 0.0234(7) 0.0195(6) 0.0178(6) -0.0007(5) 0.0007(5) -0.0024(5)
O2 0.0204(5) 0.0235(6) 0.0223(5) 0.0025(4) 0.0028(4) -0.0003(4)
C2 0.0220(7) 0.0203(7) 0.0162(7) -0.0021(5) -0.0002(5) -0.0051(6)
C3 0.0191(7) 0.0230(7) 0.0213(7) -0.0008(6) 0.0014(6) -0.0037(6)
C4 0.0219(8) 0.0260(8) 0.0302(9) -0.0015(7) 0.0025(6) -0.0004(6)
C5 0.0253(8) 0.0192(7) 0.0244(8) -0.0009(6) -0.0042(6) -0.0017(6)
C6 0.0324(9) 0.0229(8) 0.0191(7) -0.0007(6) 0.0055(6) -0.0061(6)
N11 0.0289(7) 0.0289(7) 0.0236(7) 0.0011(6) -0.0006(6) -0.0041(6)
C12 0.0225(8) 0.0357(9) 0.0257(8) -0.0066(7) 0.0022(6) -0.0067(7)
C13 0.0271(9) 0.0345(9) 0.0302(9) -0.0063(7) 0.0037(7) -0.0085(7)
C14 0.0235(8) 0.0322(9) 0.0339(9) 0.0030(7) 0.0068(7) -0.0025(7)
C15 0.0426(10) 0.0246(8) 0.0327(9) -0.0049(7) 0.0110(8) -0.0054(7)
C16 0.0346(9) 0.0411(10) 0.0226(8) -0.0087(7) -0.0002(7) -0.0043(8)
C17 0.0355(10) 0.0373(10) 0.0291(9) -0.0056(7) -0.0065(7) -0.0033(8)
C18 0.0359(10) 0.0410(11) 0.0379(10) 0.0065(8) 0.0010(8) -0.0023(8)
O211 0.0317(6) 0.0170(5) 0.0213(6) -0.0011(4) -0.0014(5) -0.0040(4)
C211 0.0183(7) 0.0190(7) 0.0185(7) -0.0022(5) 0.0035(5) -0.0051(5)
C212 0.0196(7) 0.0236(8) 0.0179(7) 0.0011(6) 0.0013(6) -0.0047(6)
C213 0.0231(7) 0.0272(8) 0.0153(7) -0.0021(6) 0.0007(6) -0.0072(6)
C214 0.0221(7) 0.0227(7) 0.0172(7) -0.0030(6) 0.0050(6) -0.0070(6)
C215 0.0304(8) 0.0278(8) 0.0186(7) -0.0059(6) 0.0051(6) -0.0107(7)
C216 0.0342(9) 0.0200(7) 0.0258(8) -0.0064(6) 0.0096(7) -0.0084(6)
C217 0.0282(8) 0.0198(7) 0.0232(8) 0.0010(6) 0.0078(6) -0.0038(6)
C218 0.0233(7) 0.0214(7) 0.0168(7) -0.0002(6) 0.0048(6) -0.0040(6)
C219 0.0180(7) 0.0204(7) 0.0161(7) -0.0015(5) 0.0048(5) -0.0054(5)
C220 0.0164(7) 0.0205(7) 0.0168(7) -0.0017(5) 0.0022(5) -0.0044(5)
C221 0.0235(8) 0.0262(8) 0.0221(8) 0.0035(6) -0.0011(6) -0.0059(6)
O222 0.0339(6) 0.0228(6) 0.0266(6) 0.0031(5) -0.0050(5) -0.0029(5)
O221 0.0411(7) 0.0299(6) 0.0230(6) 0.0034(5) -0.0108(5) -0.0052(5)
C222 0.0183(7) 0.0183(7) 0.0171(7) -0.0018(5) 0.0007(5) -0.0035(5)
C223 0.0196(7) 0.0193(7) 0.0147(7) -0.0045(5) 0.0001(5) -0.0050(5)
O224 0.0176(5) 0.0254(6) 0.0206(5) 0.0018(4) -0.0002(4) -0.0008(4)
C224 0.0187(7) 0.0206(7) 0.0163(7) -0.0049(5) -0.0005(5) -0.0044(6)
C225 0.0207(7) 0.0187(7) 0.0155(7) -0.0027(5) -0.0012(5) -0.0032(6)
C226 0.0219(7) 0.0200(7) 0.0171(7) -0.0035(5) 0.0006(5) -0.0049(6)
C227 0.0181(7) 0.0207(7) 0.0179(7) -0.0056(6) -0.0012(5) -0.0034(6)
C228 0.0197(7) 0.0249(8) 0.0206(7) -0.0049(6) 0.0010(6) -0.0041(6)
C229 0.0175(7) 0.0275(8) 0.0239(8) -0.0085(6) -0.0019(6) 0.0008(6)
C230 0.0251(8) 0.0212(7) 0.0202(7) -0.0040(6) -0.0059(6) 0.0015(6)
C231 0.0235(8) 0.0219(7) 0.0179(7) -0.0047(6) -0.0009(6) -0.0034(6)
C232 0.0195(7) 0.0194(7) 0.0156(7) -0.0056(5) -0.0018(5) -0.0034(5)
C233 0.0224(7) 0.0202(7) 0.0154(7) -0.0030(5) -0.0012(5) -0.0028(6)
O233 0.0214(6) 0.0275(6) 0.0255(6) 0.0045(5) 0.0004(4) 0.0018(4)
O234 0.0231(6) 0.0247(6) 0.0192(5) 0.0036(4) 0.0004(4) -0.0019(4)

loop_
_atom_type_symbol
_atom_type_description
_atom_type_scat_dispersion_real
_atom_type_scat_dispersion_imag
_atom_type_scat_source
C C 0.0033 0.0016 'International Tables Vol C Tables 4.2.6.8 and 6.1.1.4'
H H 0.0000 0.0000 'International Tables Vol C Tables 4.2.6.8 and 6.1.1.4'
N N 0.0061 0.0033 'International Tables Vol C Tables 4.2.6.8 and 6.1.1.4'
O O 0.0106 0.0060 'International Tables Vol C Tables 4.2.6.8 and 6.1.1.4'

loop_
_geom_angle_atom_site_label_1
_geom_angle_atom_site_label_2
_geom_angle_atom_site_label_3
_geom_angle
_geom_angle_site_symmetry_1
_geom_angle_site_symmetry_3
_geom_angle_publ_flag
C2 N1 C6 123.99(13) . . ?
C2 N1 C5 113.91(13) . . ?
C6 N1 C5 121.28(13) . . ?
O2 C2 N1 123.70(14) . . ?
O2 C2 C3 126.77(14) . . ?
N1 C2 C3 109.53(13) . . ?
C2 C3 C4 104.64(12) . . ?
C3 C4 C5 105.00(12) . . ?
N1 C5 C4 103.77(12) . . ?
C16 N11 C12 121.07(15) . . ?
N11 C12 C13 119.42(16) . . ?
N11 C12 C17 116.52(16) . . ?
C13 C12 C17 124.06(16) . . ?
C12 C13 C14 121.42(17) . . ?
C15 C14 C13 117.62(16) . . ?
C15 C14 C18 121.50(17) . . ?
C13 C14 C18 120.87(18) . . ?
C14 C15 C16 119.25(17) . . ?
N11 C16 C15 121.21(16) . . ?
O211 C211 C220 119.48(13) . . ?
O211 C211 C212 118.94(13) . . ?
C220 C211 C212 121.58(14) . . ?
C213 C212 C211 119.62(14) . . ?
C213 C212 C221 119.78(14) . . ?
C211 C212 C221 120.58(14) . . ?
C212 C213 C214 121.17(14) . . ?
C213 C214 C215 121.23(14) . . ?
C213 C214 C219 118.87(14) . . ?
C215 C214 C219 119.87(14) . . ?
C216 C215 C214 121.19(15) . . ?
C215 C216 C217 119.21(15) . . ?
C218 C217 C216 121.29(15) . . ?
C217 C218 C219 121.03(14) . . ?
C218 C219 C214 117.26(13) . . ?
C218 C219 C220 122.39(14) . . ?
C214 C219 C220 120.31(13) . . ?
C211 C220 C219 118.15(13) . . ?
C211 C220 C222 120.71(13) . . ?
C219 C220 C222 121.08(13) . . ?
O222 C221 O221 124.39(15) . . ?
O222 C221 C212 119.38(14) . . ?
O221 C221 C212 116.22(14) . . ?
C223 C222 C220 115.70(12) . . ?
C224 C223 C232 118.25(13) . . ?
C224 C223 C222 120.38(13) . . ?
C232 C223 C222 121.29(13) . . ?
O224 C224 C223 119.42(13) . . ?
O224 C224 C225 119.31(13) . . ?
C223 C224 C225 121.26(13) . . ?
C226 C225 C224 119.73(13) . . ?
C226 C225 C233 120.25(13) . . ?
C224 C225 C233 120.02(13) . . ?
C225 C226 C227 121.41(14) . . ?
C226 C227 C228 120.98(14) . . ?
C226 C227 C232 118.92(13) . . ?
C228 C227 C232 120.09(14) . . ?
C229 C228 C227 121.03(14) . . ?
C228 C229 C230 119.24(14) . . ?
C231 C230 C229 121.61(14) . . ?
C230 C231 C232 120.84(14) . . ?
C231 C232 C223 122.51(13) . . ?
C231 C232 C227 117.14(13) . . ?
C223 C232 C227 120.33(13) . . ?
O233 C233 O234 123.26(14) . . ?
O233 C233 C225 122.52(13) . . ?
O234 C233 C225 114.21(13) . . ?

loop_
_geom_bond_atom_site_label_1
_geom_bond_atom_site_label_2
_geom_bond_distance
_geom_bond_site_symmetry_2
_geom_bond_publ_flag
N1 C2 1.3383(19) . ?
N1 C6 1.4488(19) . ?
N1 C5 1.457(2) . ?
O2 C2 1.2427(19) . ?
C2 C3 1.505(2) . ?
C3 C4 1.535(2) . ?
C4 C5 1.537(2) . ?
N11 C16 1.322(2) . ?
N11 C12 1.356(2) . ?
C12 C13 1.369(3) . ?
C12 C17 1.486(3) . ?
C13 C14 1.393(3) . ?
C14 C15 1.381(3) . ?
C14 C18 1.492(3) . ?
C15 C16 1.400(3) . ?
O211 C211 1.3636(18) . ?
C211 C220 1.387(2) . ?
C211 C212 1.432(2) . ?
C212 C213 1.369(2) . ?
C212 C221 1.504(2) . ?
C213 C214 1.414(2) . ?
C214 C215 1.419(2) . ?
C214 C219 1.429(2) . ?
C215 C216 1.369(2) . ?
C216 C217 1.408(2) . ?
C217 C218 1.375(2) . ?
C218 C219 1.426(2) . ?
C219 C220 1.432(2) . ?
C220 C222 1.530(2) . ?
C221 O222 1.254(2) . ?
C221 O221 1.276(2) . ?
C222 C223 1.5294(19) . ?
C223 C224 1.389(2) . ?
C223 C232 1.431(2) . ?
O224 C224 1.3610(18) . ?
C224 C225 1.438(2) . ?
C225 C226 1.368(2) . ?
C225 C233 1.491(2) . ?
C226 C227 1.405(2) . ?
C227 C228 1.423(2) . ?
C227 C232 1.435(2) . ?
C228 C229 1.364(2) . ?
C229 C230 1.412(2) . ?
C230 C231 1.376(2) . ?
C231 C232 1.426(2) . ?
C233 O233 1.2246(19) . ?
C233 O234 1.3172(18) . ?

loop_
_geom_hbond_atom_site_label_D
_geom_hbond_atom_site_label_H
_geom_hbond_atom_site_label_A
_geom_hbond_distance_DH
_geom_hbond_distance_HA
_geom_hbond_distance_DA
_geom_hbond_angle_DHA
_geom_hbond_site_symmetry_A
N11 H11 O221 1.26(3) 1.28(3) 2.5315(18) 173(3) .
O234 H234 O2 1.04(3) 1.54(3) 2.5358(15) 160(3) .

loop_
_cod_related_entry_id
_cod_related_entry_database
_cod_related_entry_code
1 ChemSpider 30653750
